data_7121620
loop_
_publ_author_name
'Nguyen, Thi Le Nhon'
'Incerti-Pradillos, Celia A'
'Lewis, William'
'Lam, Hon Wai'

_publ_section_title
;
 Enantioselective nickel-catalyzed arylative intramolecular
 1,4-allylations.
;
_journal_issue 44
_journal_name_full 'Chemical communications (Cambridge, England)'
_journal_page_first 5622
_journal_page_last 5625
_journal_paper_doi 10.1039/c8cc03204a
_journal_volume 54
_journal_year 2018
_chemical_absolute_configuration ad
_chemical_formula_moiety 'C28 H27 N O3 S'
_chemical_formula_sum 'C28 H27 N O3 S'
_chemical_formula_weight 457.56
_space_group_crystal_system orthorhombic
_space_group_IT_number 19
_space_group_name_Hall 'P 2ac 2ab'
_space_group_name_H-M_alt 'P 21 21 21'
_symmetry_space_group_name_Hall 'P 2ac 2ab'
_symmetry_space_group_name_H-M 'P 21 21 21'
_atom_sites_solution_hydrogens geom
_atom_sites_solution_primary iterative
_atom_sites_solution_secondary difmap
_audit_creation_date 2017-08-24
_audit_creation_method
;
Olex2 1.2
(compiled 2017.08.10 svn.r3458 for OlexSys, GUI svn.r5381)
;
_audit_update_record
;
2017-11-10 deposited with the CCDC.
2018-05-09 downloaded from the CCDC.
;
_cell_angle_alpha 90
_cell_angle_beta 90
_cell_angle_gamma 90
_cell_formula_units_Z 4
_cell_length_a 8.2814(7)
_cell_length_b 12.1086(8)
_cell_length_c 23.3936(12)
_cell_measurement_reflns_used 5679
_cell_measurement_temperature 120(2)
_cell_measurement_theta_max 74.0520
_cell_measurement_theta_min 3.6260
_cell_volume 2345.8(3)
_computing_cell_refinement 'CrysAlisPro 1.171.38.43 (Rigaku OD, 2015)'
_computing_data_collection 'CrysAlisPro 1.171.38.43 (Rigaku OD, 2015)'
_computing_data_reduction 'CrysAlisPro 1.171.38.43 (Rigaku OD, 2015)'
_computing_molecular_graphics 'Olex2 (Dolomanov et al., 2009)'
_computing_publication_material 'Olex2 (Dolomanov et al., 2009)'
_computing_structure_refinement 'ShelXL (Sheldrick, 2015)'
_computing_structure_solution 'olex2.solve (Bourhis et al., 2015)'
_diffrn_ambient_environment 'N2 gas'
_diffrn_ambient_temperature 120(2)
_diffrn_crystal_treatment 'flash frozen in gaseous N2'
_diffrn_detector 'CCD area detector'
_diffrn_detector_type 'Agilent Diffraction Titan S2 detector'
_diffrn_measured_fraction_theta_full 1.000
_diffrn_measured_fraction_theta_max 0.982
_diffrn_measurement_details
;
List of Runs (angles in degrees, time in seconds):

  # Type    Start    End  Width  t~exp~   \w     \q     \k     \f   Frames
#--------------------------------------------------------------------------
  1  \w    -28.00 110.00   2.00    2.00    --   43.31   0.00 -90.00   69
  2  \w     83.00 149.00   2.00    2.00    --  103.95  61.00 -60.00   33
  3  \w     98.00 174.00   2.00    2.00    --  103.95 125.00 -60.00   38
  4  \w     74.00 136.00   2.00    2.00    --  103.95  77.00  90.00   31
  5  \w     55.00  83.00   2.00    2.00    --   43.31 159.00 -92.00   14
  6  \w    -18.00   8.00   2.00    2.00    --  -43.31  38.00-120.00   13
  7  \w     56.00  96.00   2.00    2.00    --  103.95 -45.00 -60.00   20
  8  \w     39.00  91.00   2.00    2.00    --  103.95 -30.00-180.00   26
  9  \w     33.00  71.00   2.00    2.00    --  103.95 -30.00-120.00   19
 10  \w     33.00  87.00   2.00    2.00    --  103.95 -30.00 -90.00   27
;
_diffrn_measurement_device '\k-geometry diffractometer'
_diffrn_measurement_device_type 'SuperNova, Titan S2'
_diffrn_measurement_specimen_support 'MiTeGen micromount'
_diffrn_orient_matrix_type 'CrysAlisPro convention (1999,Acta A55,543-557)'
_diffrn_orient_matrix_UB_11 0.1226399000
_diffrn_orient_matrix_UB_12 0.0392204000
_diffrn_orient_matrix_UB_13 -0.0451460000
_diffrn_orient_matrix_UB_21 -0.0202149000
_diffrn_orient_matrix_UB_22 0.1197720000
_diffrn_orient_matrix_UB_23 0.0209752000
_diffrn_orient_matrix_UB_31 0.1384144000
_diffrn_orient_matrix_UB_32 -0.0172360000
_diffrn_orient_matrix_UB_33 0.0431310000
_diffrn_radiation_collimation 'focusing mirrors'
_diffrn_radiation_monochromator mirror
_diffrn_radiation_probe x-ray
_diffrn_radiation_type CuK\a
_diffrn_radiation_wavelength 1.54184
_diffrn_radiation_wavelength_determination fundamental
_diffrn_radiation_xray_symbol K-L~2,3~
_diffrn_reflns_av_R_equivalents 0.0311
_diffrn_reflns_av_unetI/netI 0.0361
_diffrn_reflns_Laue_measured_fraction_full 1.000
_diffrn_reflns_Laue_measured_fraction_max 0.982
_diffrn_reflns_limit_h_max 10
_diffrn_reflns_limit_h_min -8
_diffrn_reflns_limit_k_max 13
_diffrn_reflns_limit_k_min -14
_diffrn_reflns_limit_l_max 28
_diffrn_reflns_limit_l_min -24
_diffrn_reflns_number 9059
_diffrn_reflns_point_group_measured_fraction_full 0.999
_diffrn_reflns_point_group_measured_fraction_max 0.967
_diffrn_reflns_theta_full 67.684
_diffrn_reflns_theta_max 74.091
_diffrn_reflns_theta_min 3.779
_diffrn_source_current 0.8
_diffrn_source_power 0.04
_diffrn_source_target Cu
_diffrn_source_voltage 50
_exptl_absorpt_coefficient_mu 1.465
_exptl_absorpt_correction_T_max 0.744
_exptl_absorpt_correction_T_min 0.488
_exptl_absorpt_correction_type gaussian
_exptl_absorpt_process_details
;
CrysAlisPro 1.171.38.43 (Rigaku Oxford Diffraction, 2015)
Numerical absorption correction based on gaussian integration over
            a multifaceted crystal model
Empirical absorption correction using spherical harmonics,
 implemented in SCALE3 ABSPACK scaling algorithm.
;
_exptl_crystal_colour 'clear colourless'
_exptl_crystal_colour_lustre clear
_exptl_crystal_colour_primary colourless
_exptl_crystal_density_diffrn 1.296
_exptl_crystal_description block
_exptl_crystal_F_000 968
_exptl_crystal_recrystallization_method
'slow diffusion of petroleum ether vapor into an theyl acetate solution of the compound'
_exptl_crystal_size_max 0.609
_exptl_crystal_size_mid 0.459
_exptl_crystal_size_min 0.232
_refine_diff_density_max 0.246
_refine_diff_density_min -0.258
_refine_diff_density_rms 0.040
_refine_ls_abs_structure_details
;
 Flack x determined using 1792 quotients [(I+)-(I-)]/[(I+)+(I-)]
 (Parsons, Flack and Wagner, Acta Cryst. B69 (2013) 249-259).
;
_refine_ls_abs_structure_Flack -0.064(15)
_refine_ls_extinction_method none
_refine_ls_goodness_of_fit_ref 1.058
_refine_ls_hydrogen_treatment constr
_refine_ls_matrix_type full
_refine_ls_number_parameters 404
_refine_ls_number_reflns 4616
_refine_ls_number_restraints 164
_refine_ls_restrained_S_all 1.043
_refine_ls_R_factor_all 0.0365
_refine_ls_R_factor_gt 0.0355
_refine_ls_shift/su_max 0.000
_refine_ls_shift/su_mean 0.000
_refine_ls_structure_factor_coef Fsqd
_refine_ls_weighting_details 'w=1/[\s^2^(Fo^2^)+(0.0493P)^2^+0.3773P] where P=(Fo^2^+2Fc^2^)/3'
_refine_ls_weighting_scheme calc
_refine_ls_wR_factor_gt 0.0903
_refine_ls_wR_factor_ref 0.0913
_reflns_Friedel_coverage 0.724
_reflns_Friedel_fraction_full 0.998
_reflns_Friedel_fraction_max 0.946
_reflns_number_gt 4500
_reflns_number_total 4616
_reflns_threshold_expression 'I > 2\s(I)'
_cod_data_source_file c8cc03204a2.cif
_cod_data_source_block tlnnle
_cod_depositor_comments 'Adding full bibliography for 7121617--7121623.cif.'
_cod_database_code 7121620
_nottingham_internal_coll_name TLNNLE
_nottingham_internal_coll_number 16577
_nottingham_internal_coll_client TLNN/HWL
_nottingham_internal_coll_type custom
_nottingham_internal_coll_frame_method 'ofand \w scans'
_nottingham_internal_coll_frame_time 'degrees,, 2.00'
_nottingham_internal_coll_frame_width 'in, 2.00'
_nottingham_internal_coll_user pczwl
_nottingham_internal_coll_date 20/10/2016
_nottingham_internal_coll_location NOTTS
_nottingham_internal_coll_instrument 'GVA, PL13110002'
_nottingham_internal_process_date 14/11/2016
_nottingham_internal_process_user pczwl
_nottingham_internal_solution_date 15/11/2016
_nottingham_internal_solution_user pczwl
_nottingham_internal_refinement_date 2/2/2017
_nottingham_internal_refinement_user pczwl
_nottingham_internal_validation_date 24/8/2017
_nottingham_internal_validation_user pczwl
_nottingham_internal_archive_date 24/8/2017
_shelx_shelxl_version_number 2017/1
_chemical_oxdiff_formula 'C28 H27 N O3 S'
_chemical_oxdiff_usercomment 'TLNNLE #16577 GVA-1085 IN FOMBLIN FILM ON MICROMOUNT FOR TLNN/HWL'
_shelx_space_group_comment
;
The symmetry employed for this shelxl refinement is uniquely defined
by the following loop, which should always be used as a source of
symmetry information in preference to the above space-group names.
They are only intended as comments.
;
_shelx_estimated_absorpt_t_max 0.727
_shelx_estimated_absorpt_t_min 0.469
_reflns_odcompleteness_completeness 100.00
_reflns_odcompleteness_iscentric 1
_reflns_odcompleteness_theta 67.13
_olex2_refinement_description
;
1. Fixed Uiso
 At 1.2 times of:
  All C(H) groups, All C(H,H) groups
 At 1.5 times of:
  All C(H,H,H) groups
2. Restrained distances
 C16-C15 \\sim C16A-C15A
 with sigma of 0.02
 C24-C15 \\sim C24A-C15A
 with sigma of 0.02
 C24A-C23A \\sim C24-C23
 with sigma of 0.02
 C17A-C16A \\sim C17-C16
 with sigma of 0.02
 C23A-C22A \\sim C23-C22
 with sigma of 0.02
 C22-C17 \\sim C22A-C17A
 with sigma of 0.02
 C18-C17 \\sim C18A-C17A
 with sigma of 0.02
 C19-C18 \\sim C19A-C18A
 with sigma of 0.02
 C22-C21 \\sim C22A-C21A
 with sigma of 0.02
 C20A-C19A \\sim C20-C19
 with sigma of 0.02
 C21-C20 \\sim C21A-C20A
 with sigma of 0.02
3. Uiso/Uaniso restraints and constraints
C13A \\sim C14A \\sim C16A \\sim C15A \\sim C24A \\sim C23A \\sim C22A \\sim
C17A \\sim C18A \\sim C19A \\sim C20A \\sim C21A: within 2A with sigma of 0.01
and sigma for terminal atoms of 0.02
4. Rigid body (RIGU) restrains
 C13A, C14A, C16A, C15A, C24A, C23A, C22A, C17A, C18A, C19A, C20A, C21A
 with sigma for 1-2 distances of 0.004 and sigma for 1-3 distances of 0.004
5. Others
 Sof(H5B)=Sof(C13A)=Sof(C14A)=Sof(H14C)=Sof(H14D)=Sof(C15A)=Sof(C16A)=
 Sof(H16A)=Sof(C17A)=Sof(C18A)=Sof(H18A)=Sof(C19A)=Sof(H19A)=Sof(C20A)=
 Sof(H20A)=Sof(C21A)=Sof(H21A)=Sof(C22A)=Sof(C23A)=Sof(H23A)=Sof(C24A)=
 Sof(H24A)=1-FVAR(1)
 Sof(H5A)=Sof(C13)=Sof(C14)=Sof(H14A)=Sof(H14B)=Sof(C15)=Sof(C16)=Sof(H16)=
 Sof(C17)=Sof(C18)=Sof(H18)=Sof(C19)=Sof(H19)=Sof(C20)=Sof(H20)=Sof(C21)=
 Sof(H21)=Sof(C22)=Sof(C23)=Sof(H23)=Sof(C24)=Sof(H24)=FVAR(1)
6.a Ternary CH refined with riding coordinates:
 C4(H4), C5(H5A), C5(H5B)
6.b Secondary CH2 refined with riding coordinates:
 C6(H6A,H6B), C10(H10A,H10B)
6.c Aromatic/amide H refined with riding coordinates:
 C7(H7), C8(H8), C16(H16), C16A(H16A), C18(H18), C18A(H18A), C19(H19),
 C19A(H19A), C20(H20), C20A(H20A), C21(H21), C21A(H21A), C23(H23), C23A(H23A),
 C24(H24), C24A(H24A), C28(H28), C29(H29), C31(H31), C32(H32)
6.d X=CH2 refined with riding coordinates:
 C14(H14A,H14B), C14A(H14C,H14D)
6.e Idealised Me refined as rotating group:
 C12(H12A,H12B,H12C), C33(H33A,H33B,H33C)
;
_olex2_date_sample_data_collection 2016-11-14
_olex2_date_sample_submission 2016-10-07
_olex2_exptl_crystal_mounting_method "'in fomblin film on a micromount"
_olex2_submission_original_sample_id NH168
_olex2_submission_special_instructions 'No special instructions were received'
_oxdiff_exptl_absorpt_empirical_details
;
Empirical correction (ABSPACK) includes:
- Absorption correction using spherical harmonics
- Frame scaling
;
_oxdiff_exptl_absorpt_empirical_full_max 2.137
_oxdiff_exptl_absorpt_empirical_full_min 0.589

loop_
_space_group_symop_operation_xyz
'x, y, z'
'-x+1/2, -y, z+1/2'
'x+1/2, -y+1/2, -z'
'-x, y+1/2, -z+1/2'

loop_
_atom_site_label
_atom_site_type_symbol
_atom_site_fract_x
_atom_site_fract_y
_atom_site_fract_z
_atom_site_U_iso_or_equiv
_atom_site_adp_type
_atom_site_occupancy
_atom_site_site_symmetry_order
_atom_site_calc_flag
_atom_site_refinement_flags_posn
_atom_site_refinement_flags_adp
_atom_site_refinement_flags_occupancy
_atom_site_disorder_assembly
_atom_site_disorder_group
S1 S 0.54483(7) 0.60166(5) 0.44480(2) 0.02086(15) Uani 1 1 d . . . . .
N2 N 0.4780(3) 0.49412(18) 0.41083(8) 0.0198(4) Uani 1 1 d . . . . .
C3 C 0.3107(3) 0.4830(2) 0.38655(10) 0.0213(5) Uani 1 1 d . . . . .
C4 C 0.2976(3) 0.3570(2) 0.37666(10) 0.0224(5) Uani 1 1 d . . . . .
H4 H 0.237231 0.342772 0.340390 0.027 Uiso 1 1 calc R . . . .
C5 C 0.4760(3) 0.3218(2) 0.36902(11) 0.0242(5) Uani 1 1 d . . . . .
H5A H 0.513585 0.353876 0.331941 0.029 Uiso 0.843(5) 1 calc R . P A 1
H5B H 0.518311 0.342438 0.330433 0.029 Uiso 0.157(5) 1 calc R . P A 2
C6 C 0.5590(3) 0.3868(2) 0.41645(10) 0.0207(5) Uani 1 1 d . . . . .
H6A H 0.539524 0.353336 0.454440 0.025 Uiso 1 1 calc R . . . .
H6B H 0.676670 0.393035 0.409795 0.025 Uiso 1 1 calc R . . . .
C7 C 0.1802(3) 0.5292(2) 0.42503(11) 0.0251(6) Uani 1 1 d . . . . .
H7 H 0.179987 0.606571 0.431904 0.030 Uiso 1 1 calc R . . . .
C8 C 0.0650(3) 0.4686(2) 0.45003(11) 0.0280(6) Uani 1 1 d . . . . .
H8 H -0.017830 0.505012 0.470857 0.034 Uiso 1 1 calc R . . . .
C9 C 0.0627(3) 0.3480(2) 0.44628(11) 0.0265(5) Uani 1 1 d . . . . .
C10 C 0.2164(3) 0.2945(2) 0.42583(11) 0.0267(6) Uani 1 1 d . . . . .
H10A H 0.191952 0.218317 0.413090 0.032 Uiso 1 1 calc R . . . .
H10B H 0.292897 0.289477 0.458245 0.032 Uiso 1 1 calc R . . . .
O11 O -0.0563(2) 0.2938(2) 0.46030(9) 0.0378(5) Uani 1 1 d . . . . .
C12 C 0.3014(4) 0.5449(3) 0.32930(12) 0.0315(6) Uani 1 1 d . . . . .
H12A H 0.334103 0.621966 0.334919 0.047 Uiso 1 1 calc GR . . . .
H12B H 0.190401 0.542568 0.314843 0.047 Uiso 1 1 calc GR . . . .
H12C H 0.373831 0.509765 0.301614 0.047 Uiso 1 1 calc GR . . . .
C13 C 0.5045(4) 0.2009(3) 0.36589(19) 0.0205(7) Uani 0.843(5) 1 d . . P A 1
C13A C 0.526(3) 0.1867(17) 0.3870(9) 0.013(4) Uiso 0.157(5) 1 d . U P A 2
C14 C 0.6082(7) 0.1528(5) 0.4016(2) 0.0265(11) Uani 0.843(5) 1 d . . P A 1
H14A H 0.664097 0.195832 0.429170 0.032 Uiso 0.843(5) 1 calc R . P A 1
H14B H 0.626139 0.075391 0.399499 0.032 Uiso 0.843(5) 1 calc R . P A 1
C14A C 0.645(3) 0.156(2) 0.4225(12) 0.024(5) Uani 0.157(5) 1 d . U P A 2
H14C H 0.676042 0.080789 0.424787 0.029 Uiso 0.157(5) 1 calc R . P A 2
H14D H 0.698292 0.209920 0.445229 0.029 Uiso 0.157(5) 1 calc R . P A 2
C15 C 0.4182(4) 0.1366(3) 0.32067(18) 0.0213(8) Uani 0.843(5) 1 d D . P A 1
C15A C 0.4405(19) 0.1009(13) 0.3506(7) 0.019(3) Uani 0.157(5) 1 d D U P A 2
C16 C 0.3818(4) 0.0271(3) 0.32786(12) 0.0224(7) Uani 0.843(5) 1 d D . P A 1
H16 H 0.411680 -0.008301 0.362531 0.027 Uiso 0.843(5) 1 calc R . P A 1
C16A C 0.377(2) 0.1305(16) 0.2984(8) 0.021(4) Uani 0.157(5) 1 d D U P A 2
H16A H 0.383306 0.204252 0.284819 0.025 Uiso 0.157(5) 1 calc R . P A 2
C17 C 0.3005(8) -0.0356(4) 0.2849(2) 0.0222(10) Uani 0.843(5) 1 d D . P A 1
C17A C 0.300(2) 0.0450(15) 0.2653(7) 0.025(3) Uani 0.157(5) 1 d D U P A 2
C18 C 0.2653(4) -0.1489(3) 0.29246(14) 0.0286(8) Uani 0.843(5) 1 d D . P A 1
H18 H 0.296999 -0.185227 0.326674 0.034 Uiso 0.843(5) 1 calc R . P A 1
C18A C 0.233(2) 0.0703(16) 0.2105(7) 0.023(3) Uani 0.157(5) 1 d D U P A 2
H18A H 0.238038 0.143646 0.196263 0.027 Uiso 0.157(5) 1 calc R . P A 2
C19 C 0.1855(5) -0.2069(3) 0.25048(16) 0.0317(8) Uani 0.843(5) 1 d D . P A 1
H19 H 0.162398 -0.283025 0.255892 0.038 Uiso 0.843(5) 1 calc R . P A 1
C19A C 0.161(4) -0.012(2) 0.1781(11) 0.023(4) Uani 0.157(5) 1 d D U P A 2
H19A H 0.115773 0.005288 0.141827 0.028 Uiso 0.157(5) 1 calc R . P A 2
C20 C 0.1378(7) -0.1542(4) 0.1996(2) 0.0272(11) Uani 0.843(5) 1 d D . P A 1
H20 H 0.082779 -0.194973 0.170918 0.033 Uiso 0.843(5) 1 calc R . P A 1
C20A C 0.155(4) -0.118(3) 0.1982(11) 0.023(4) Uani 0.157(5) 1 d D U P A 2
H20A H 0.107241 -0.173868 0.175006 0.028 Uiso 0.157(5) 1 calc R . P A 2
C21 C 0.1701(6) -0.0448(5) 0.19136(18) 0.0244(10) Uani 0.843(5) 1 d D . P A 1
H21 H 0.137022 -0.010020 0.156899 0.029 Uiso 0.843(5) 1 calc R . P A 1
C21A C 0.216(2) -0.1473(19) 0.2509(7) 0.027(4) Uani 0.157(5) 1 d D U P A 2
H21A H 0.206546 -0.221307 0.264037 0.033 Uiso 0.157(5) 1 calc R . P A 2
C22 C 0.2528(4) 0.0177(3) 0.23365(15) 0.0225(7) Uani 0.843(5) 1 d D . P A 1
C22A C 0.292(5) -0.067(2) 0.2854(11) 0.022(4) Uani 0.157(5) 1 d D U P A 2
C23 C 0.2903(4) 0.1308(3) 0.22660(13) 0.0262(7) Uani 0.843(5) 1 d D . P A 1
H23 H 0.259665 0.167560 0.192390 0.031 Uiso 0.843(5) 1 calc R . P A 1
C23A C 0.3585(18) -0.0898(13) 0.3391(6) 0.021(3) Uani 0.157(5) 1 d D U P A 2
H23A H 0.352429 -0.163019 0.353498 0.025 Uiso 0.157(5) 1 calc R . P A 2
C24 C 0.3704(4) 0.1883(3) 0.26840(13) 0.0238(7) Uani 0.843(5) 1 d D . P A 1
H24 H 0.394576 0.264125 0.262490 0.029 Uiso 0.843(5) 1 calc R . P A 1
C24A C 0.4317(19) -0.0110(12) 0.3714(6) 0.021(3) Uani 0.157(5) 1 d D U P A 2
H24A H 0.476711 -0.029578 0.407498 0.025 Uiso 0.157(5) 1 calc R . P A 2
O25 O 0.7176(2) 0.59435(16) 0.44330(8) 0.0276(4) Uani 1 1 d . . . . .
O26 O 0.4649(2) 0.69682(16) 0.42149(8) 0.0281(4) Uani 1 1 d . . . . .
C27 C 0.4855(3) 0.5895(2) 0.51715(10) 0.0212(5) Uani 1 1 d . . . . .
C28 C 0.5595(3) 0.5098(2) 0.55118(11) 0.0253(5) Uani 1 1 d . . . . .
H28 H 0.643698 0.465001 0.536254 0.030 Uiso 1 1 calc R . . . .
C29 C 0.5080(3) 0.4969(2) 0.60729(11) 0.0273(6) Uani 1 1 d . . . . .
H29 H 0.556597 0.441805 0.630529 0.033 Uiso 1 1 calc R . . . .
C30 C 0.3868(3) 0.5629(2) 0.63016(11) 0.0270(6) Uani 1 1 d . . . . .
C31 C 0.3168(4) 0.6433(2) 0.59559(12) 0.0307(6) Uani 1 1 d . . . . .
H31 H 0.234771 0.689590 0.610795 0.037 Uiso 1 1 calc R . . . .
C32 C 0.3653(4) 0.6567(2) 0.53904(11) 0.0278(6) Uani 1 1 d . . . . .
H32 H 0.316396 0.711519 0.515705 0.033 Uiso 1 1 calc R . . . .
C33 C 0.3315(4) 0.5463(3) 0.69095(12) 0.0354(7) Uani 1 1 d . . . . .
H33A H 0.232928 0.501553 0.691234 0.053 Uiso 1 1 calc GR . . . .
H33B H 0.309505 0.618224 0.708499 0.053 Uiso 1 1 calc GR . . . .
H33C H 0.416215 0.508326 0.712625 0.053 Uiso 1 1 calc GR . . . .

loop_
_atom_site_aniso_label
_atom_site_aniso_U_11
_atom_site_aniso_U_22
_atom_site_aniso_U_33
_atom_site_aniso_U_23
_atom_site_aniso_U_13
_atom_site_aniso_U_12
S1 0.0201(3) 0.0165(3) 0.0259(3) -0.0006(2) -0.0002(2) -0.0021(2)
N2 0.0189(10) 0.0181(10) 0.0224(9) -0.0004(7) -0.0021(8) -0.0013(9)
C3 0.0183(11) 0.0247(13) 0.0209(11) 0.0026(10) -0.0024(9) -0.0019(10)
C4 0.0183(12) 0.0264(13) 0.0225(12) -0.0030(10) 0.0014(9) -0.0034(10)
C5 0.0195(12) 0.0265(13) 0.0265(12) -0.0061(10) 0.0039(10) -0.0050(11)
C6 0.0180(11) 0.0189(12) 0.0251(11) -0.0013(9) 0.0004(9) -0.0005(10)
C7 0.0198(13) 0.0269(13) 0.0287(13) -0.0019(10) -0.0031(10) 0.0037(10)
C8 0.0186(13) 0.0381(15) 0.0272(12) -0.0013(11) 0.0003(10) 0.0059(11)
C9 0.0177(12) 0.0375(14) 0.0244(11) 0.0051(11) -0.0007(11) -0.0005(11)
C10 0.0215(13) 0.0255(14) 0.0330(13) 0.0010(10) 0.0042(10) -0.0038(11)
O11 0.0197(10) 0.0496(13) 0.0442(11) 0.0097(9) 0.0064(9) -0.0067(10)
C12 0.0304(15) 0.0373(16) 0.0269(13) 0.0096(11) -0.0068(11) -0.0066(12)
C13 0.0188(17) 0.0224(17) 0.0204(16) -0.0023(14) 0.0003(13) -0.0018(12)
C14 0.026(3) 0.0219(18) 0.032(3) -0.007(2) -0.003(2) 0.001(2)
C14A 0.015(11) 0.016(9) 0.040(13) 0.000(10) 0.003(10) 0.003(7)
C15 0.0178(18) 0.0222(16) 0.024(2) -0.0003(16) 0.0005(14) 0.0023(13)
C15A 0.017(6) 0.018(6) 0.022(6) 0.006(5) 0.009(5) 0.002(5)
C16 0.0235(15) 0.0230(15) 0.0207(14) -0.0022(11) -0.0038(12) 0.0007(12)
C16A 0.015(7) 0.026(7) 0.022(7) 0.007(6) 0.001(6) 0.008(6)
C17 0.0181(18) 0.024(2) 0.0245(17) -0.0034(18) -0.0011(13) 0.0008(19)
C17A 0.019(6) 0.031(7) 0.024(6) 0.006(5) -0.001(5) 0.007(5)
C18 0.0352(19) 0.0231(19) 0.0275(16) -0.0003(13) -0.0048(14) 0.0000(14)
C18A 0.021(7) 0.019(7) 0.028(7) 0.005(6) 0.004(5) 0.002(6)
C19 0.036(2) 0.0226(19) 0.0369(18) -0.0048(15) -0.0049(15) -0.0031(16)
C19A 0.019(8) 0.027(9) 0.023(8) -0.001(6) 0.003(7) 0.000(7)
C20 0.022(2) 0.030(2) 0.0303(19) -0.0108(19) -0.0042(16) 0.000(2)
C20A 0.028(9) 0.029(10) 0.013(6) -0.001(8) 0.000(6) -0.004(9)
C21 0.0216(18) 0.032(3) 0.019(2) -0.0024(16) -0.0002(16) 0.002(2)
C21A 0.027(7) 0.037(8) 0.017(6) -0.002(6) 0.001(5) 0.000(7)
C22 0.0188(15) 0.0266(18) 0.0222(16) -0.0042(15) 0.0011(12) 0.0013(13)
C22A 0.023(7) 0.029(8) 0.015(6) 0.002(6) -0.003(5) 0.002(7)
C23 0.0288(17) 0.0277(18) 0.0220(14) 0.0024(12) 0.0004(12) -0.0003(14)
C23A 0.017(6) 0.022(6) 0.024(6) 0.004(5) -0.001(5) 0.000(5)
C24 0.0257(16) 0.0211(15) 0.0247(15) 0.0014(13) -0.0010(12) -0.0019(13)
C24A 0.023(6) 0.021(6) 0.018(6) 0.001(5) 0.002(5) 0.002(5)
O25 0.0212(9) 0.0241(9) 0.0376(9) -0.0041(9) -0.0002(8) -0.0052(7)
O26 0.0314(10) 0.0203(9) 0.0327(9) 0.0034(7) 0.0015(8) 0.0000(9)
C27 0.0208(12) 0.0200(12) 0.0230(11) -0.0031(9) -0.0024(9) 0.0005(9)
C28 0.0241(13) 0.0261(12) 0.0259(12) -0.0026(10) -0.0034(11) 0.0057(11)
C29 0.0283(14) 0.0275(14) 0.0261(12) -0.0013(10) -0.0073(10) 0.0045(11)
C30 0.0266(14) 0.0306(14) 0.0239(12) -0.0051(10) -0.0051(11) -0.0026(11)
C31 0.0307(15) 0.0304(14) 0.0309(13) -0.0068(11) -0.0007(11) 0.0085(12)
C32 0.0307(15) 0.0245(13) 0.0283(12) -0.0017(10) -0.0040(11) 0.0081(12)
C33 0.0354(17) 0.0442(18) 0.0266(14) -0.0055(12) -0.0020(12) 0.0001(14)

loop_
_atom_type_symbol
_atom_type_description
_atom_type_scat_dispersion_real
_atom_type_scat_dispersion_imag
_atom_type_scat_source
C C 0.0181 0.0091 'International Tables Vol C Tables 4.2.6.8 and 6.1.1.4'
H H 0.0000 0.0000 'International Tables Vol C Tables 4.2.6.8 and 6.1.1.4'
N N 0.0311 0.0180 'International Tables Vol C Tables 4.2.6.8 and 6.1.1.4'
O O 0.0492 0.0322 'International Tables Vol C Tables 4.2.6.8 and 6.1.1.4'
S S 0.3331 0.5567 'International Tables Vol C Tables 4.2.6.8 and 6.1.1.4'

loop_
_exptl_crystal_face_index_h
_exptl_crystal_face_index_k
_exptl_crystal_face_index_l
_exptl_crystal_face_perp_dist
5 0 -2 0.2819
-5 2 -6 0.3069
5 -3 -3 0.2839
2 -2 -13 0.2183
-4 3 6 0.2234
0 6 -10 0.2049
0 -6 10 0.1737
-2 -7 -1 0.2180
-4 -5 -5 0.2757
-3 4 -10 0.3022
0 -8 4 0.1535
-4 4 -6 0.2926
4 -6 4 0.2893
0 1 1 0.0933
0 -1 -1 0.1383
0 2 -15 0.2690
0 7 -5 0.1842
3 2 -13 0.2235
0 -2 15 0.2076
-5 0 2 0.2716
-5 -1 5 0.2485

loop_
_geom_angle_atom_site_label_1
_geom_angle_atom_site_label_2
_geom_angle_atom_site_label_3
_geom_angle
N2 S1 C27 107.89(11)
O25 S1 N2 106.20(11)
O25 S1 O26 119.99(12)
O25 S1 C27 107.19(12)
O26 S1 N2 107.50(11)
O26 S1 C27 107.57(12)
C3 N2 S1 124.82(17)
C6 N2 S1 120.69(16)
C6 N2 C3 112.08(19)
N2 C3 C4 102.1(2)
N2 C3 C7 113.6(2)
N2 C3 C12 109.4(2)
C7 C3 C4 113.8(2)
C7 C3 C12 107.6(2)
C12 C3 C4 110.3(2)
C3 C4 H4 109.4
C3 C4 C5 102.8(2)
C5 C4 H4 109.4
C10 C4 C3 113.9(2)
C10 C4 H4 109.4
C10 C4 C5 111.7(2)
C4 C5 H5A 106.9
C4 C5 H5B 111.7
C4 C5 C13A 117.2(8)
C6 C5 C4 101.77(19)
C6 C5 H5A 106.9
C6 C5 H5B 111.7
C6 C5 C13A 101.7(8)
C13 C5 C4 115.4(2)
C13 C5 H5A 106.9
C13 C5 C6 118.3(3)
C13A C5 H5B 111.7
N2 C6 C5 100.71(19)
N2 C6 H6A 111.6
N2 C6 H6B 111.6
C5 C6 H6A 111.6
C5 C6 H6B 111.6
H6A C6 H6B 109.4
C3 C7 H7 117.8
C8 C7 C3 124.5(3)
C8 C7 H7 117.8
C7 C8 H8 119.0
C7 C8 C9 122.1(3)
C9 C8 H8 119.0
C8 C9 C10 116.0(2)
O11 C9 C8 121.8(3)
O11 C9 C10 122.2(3)
C4 C10 H10A 108.9
C4 C10 H10B 108.9
C9 C10 C4 113.4(2)
C9 C10 H10A 108.9
C9 C10 H10B 108.9
H10A C10 H10B 107.7
C3 C12 H12A 109.5
C3 C12 H12B 109.5
C3 C12 H12C 109.5
H12A C12 H12B 109.5
H12A C12 H12C 109.5
H12B C12 H12C 109.5
C5 C13 C15 118.2(3)
C14 C13 C5 120.2(4)
C14 C13 C15 121.6(4)
C14A C13A C5 125.7(17)
C14A C13A C15A 120(2)
C15A C13A C5 113.4(17)
C13 C14 H14A 120.0
C13 C14 H14B 120.0
H14A C14 H14B 120.0
C13A C14A H14C 120.0
C13A C14A H14D 120.0
H14C C14A H14D 120.0
C16 C15 C13 121.4(4)
C16 C15 C24 117.9(3)
C24 C15 C13 120.7(3)
C16A C15A C13A 119.9(16)
C16A C15A C24A 121.6(16)
C24A C15A C13A 118.5(16)
C15 C16 H16 119.0
C15 C16 C17 122.1(3)
C17 C16 H16 119.0
C15A C16A H16A 121.3
C15A C16A C17A 117.3(17)
C17A C16A H16A 121.3
C18 C17 C16 121.6(4)
C18 C17 C22 119.4(4)
C22 C17 C16 119.0(3)
C18A C17A C16A 120.0(16)
C18A C17A C22A 118.5(18)
C22A C17A C16A 121.5(17)
C17 C18 H18 119.9
C19 C18 C17 120.3(3)
C19 C18 H18 119.9
C17A C18A H18A 119.9
C19A C18A C17A 120.3(18)
C19A C18A H18A 119.9
C18 C19 H19 119.8
C18 C19 C20 120.5(4)
C20 C19 H19 119.8
C18A C19A H19A 120.0
C20A C19A C18A 120(2)
C20A C19A H19A 120.0
C19 C20 H20 119.8
C21 C20 C19 120.3(4)
C21 C20 H20 119.8
C19A C20A H20A 118.9
C19A C20A C21A 122(2)
C21A C20A H20A 118.9
C20 C21 H21 119.6
C20 C21 C22 120.8(4)
C22 C21 H21 119.6
C20A C21A H21A 120.0
C20A C21A C22A 120(2)
C22A C21A H21A 120.0
C17 C22 C21 118.7(4)
C23 C22 C17 118.6(3)
C23 C22 C21 122.7(4)
C21A C22A C17A 118.9(19)
C23A C22A C17A 117.5(18)
C23A C22A C21A 123.6(19)
C22 C23 H23 119.5
C24 C23 C22 121.0(3)
C24 C23 H23 119.5
C22A C23A H23A 118.8
C24A C23A C22A 122.5(16)
C24A C23A H23A 118.8
C15 C24 H24 119.3
C23 C24 C15 121.5(3)
C23 C24 H24 119.3
C15A C24A H24A 120.2
C23A C24A C15A 119.6(14)
C23A C24A H24A 120.2
C28 C27 S1 118.8(2)
C32 C27 S1 120.4(2)
C32 C27 C28 120.8(2)
C27 C28 H28 120.6
C29 C28 C27 118.9(2)
C29 C28 H28 120.6
C28 C29 H29 119.3
C28 C29 C30 121.4(2)
C30 C29 H29 119.3
C29 C30 C31 118.6(3)
C29 C30 C33 120.4(3)
C31 C30 C33 121.0(3)
C30 C31 H31 119.5
C30 C31 C32 120.9(3)
C32 C31 H31 119.5
C27 C32 C31 119.4(3)
C27 C32 H32 120.3
C31 C32 H32 120.3
C30 C33 H33A 109.5
C30 C33 H33B 109.5
C30 C33 H33C 109.5
H33A C33 H33B 109.5
H33A C33 H33C 109.5
H33B C33 H33C 109.5

loop_
_geom_bond_atom_site_label_1
_geom_bond_atom_site_label_2
_geom_bond_distance
S1 N2 1.623(2)
S1 O25 1.4336(19)
S1 O26 1.436(2)
S1 C27 1.769(2)
N2 C3 1.503(3)
N2 C6 1.468(3)
C3 C4 1.547(4)
C3 C7 1.514(4)
C3 C12 1.537(3)
C4 H4 1.0000
C4 C5 1.547(4)
C4 C10 1.533(4)
C5 H5A 1.0000
C5 H5B 1.0000
C5 C6 1.524(3)
C5 C13 1.485(4)
C5 C13A 1.74(2)
C6 H6A 0.9900
C6 H6B 0.9900
C7 H7 0.9500
C7 C8 1.338(4)
C8 H8 0.9500
C8 C9 1.463(4)
C9 C10 1.506(4)
C9 O11 1.229(3)
C10 H10A 0.9900
C10 H10B 0.9900
C12 H12A 0.9800
C12 H12B 0.9800
C12 H12C 0.9800
C13 C14 1.332(6)
C13 C15 1.495(5)
C13A C14A 1.34(3)
C13A C15A 1.52(3)
C14 H14A 0.9500
C14 H14B 0.9500
C14A H14C 0.9500
C14A H14D 0.9500
C15 C16 1.371(5)
C15 C24 1.429(5)
C15A C16A 1.377(18)
C15A C24A 1.442(18)
C16 H16 0.9500
C16 C17 1.429(5)
C16A H16A 0.9500
C16A C17A 1.44(2)
C17 C18 1.414(5)
C17 C22 1.417(6)
C17A C18A 1.430(19)
C17A C22A 1.44(2)
C18 H18 0.9500
C18 C19 1.376(5)
C18A H18A 0.9500
C18A C19A 1.39(2)
C19 H19 0.9500
C19 C20 1.406(6)
C19A H19A 0.9500
C19A C20A 1.37(2)
C20 H20 0.9500
C20 C21 1.366(6)
C20A H20A 0.9500
C20A C21A 1.38(2)
C21 H21 0.9500
C21 C22 1.421(5)
C21A H21A 0.9500
C21A C22A 1.41(2)
C22 C23 1.415(5)
C22A C23A 1.40(2)
C23 H23 0.9500
C23 C24 1.371(5)
C23A H23A 0.9500
C23A C24A 1.360(18)
C24 H24 0.9500
C24A H24A 0.9500
C27 C28 1.393(4)
C27 C32 1.383(4)
C28 H28 0.9500
C28 C29 1.389(4)
C29 H29 0.9500
C29 C30 1.390(4)
C30 C31 1.392(4)
C30 C33 1.507(4)
C31 H31 0.9500
C31 C32 1.392(4)
C32 H32 0.9500
C33 H33A 0.9800
C33 H33B 0.9800
C33 H33C 0.9800

loop_
_geom_torsion_atom_site_label_1
_geom_torsion_atom_site_label_2
_geom_torsion_atom_site_label_3
_geom_torsion_atom_site_label_4
_geom_torsion
S1 N2 C3 C4 -163.35(17)
S1 N2 C3 C7 -40.4(3)
S1 N2 C3 C12 79.8(3)
S1 N2 C6 C5 -169.14(16)
S1 C27 C28 C29 -177.2(2)
S1 C27 C32 C31 177.9(2)
N2 S1 C27 C28 70.8(2)
N2 S1 C27 C32 -107.9(2)
N2 C3 C4 C5 -25.9(2)
N2 C3 C4 C10 95.2(2)
N2 C3 C7 C8 -114.6(3)
C3 N2 C6 C5 27.6(2)
C3 C4 C5 C6 43.3(2)
C3 C4 C5 C13 172.6(3)
C3 C4 C5 C13A 153.1(8)
C3 C4 C10 C9 46.8(3)
C3 C7 C8 C9 5.4(4)
C4 C3 C7 C8 1.7(4)
C4 C5 C6 N2 -42.7(2)
C4 C5 C13 C14 -125.0(4)
C4 C5 C13 C15 57.0(4)
C4 C5 C13A C14A -127.5(19)
C4 C5 C13A C15A 62.8(14)
C5 C4 C10 C9 162.8(2)
C5 C13 C15 C16 -152.5(3)
C5 C13 C15 C24 27.3(5)
C5 C13A C15A C16A 20(2)
C5 C13A C15A C24A -161.4(12)
C6 N2 C3 C4 -1.0(2)
C6 N2 C3 C7 122.0(2)
C6 N2 C3 C12 -117.8(2)
C6 C5 C13 C14 -4.2(5)
C6 C5 C13 C15 177.8(3)
C6 C5 C13A C14A -18(2)
C6 C5 C13A C15A 172.7(11)
C7 C3 C4 C5 -148.7(2)
C7 C3 C4 C10 -27.6(3)
C7 C8 C9 C10 14.7(4)
C7 C8 C9 O11 -167.0(3)
C8 C9 C10 C4 -40.5(3)
C10 C4 C5 C6 -79.3(2)
C10 C4 C5 C13 50.0(3)
C10 C4 C5 C13A 30.6(8)
O11 C9 C10 C4 141.1(3)
C12 C3 C4 C5 90.3(2)
C12 C3 C4 C10 -148.7(2)
C12 C3 C7 C8 124.2(3)
C13 C5 C6 N2 -170.2(2)
C13 C15 C16 C17 -179.5(4)
C13 C15 C24 C23 -179.6(3)
C13A C5 C6 N2 -164.0(7)
C13A C15A C16A C17A 178.9(16)
C13A C15A C24A C23A -178.8(16)
C14 C13 C15 C16 29.5(6)
C14 C13 C15 C24 -150.7(4)
C14A C13A C15A C16A -150(2)
C14A C13A C15A C24A 28(3)
C15 C16 C17 C18 179.2(4)
C15 C16 C17 C22 -1.4(7)
C15A C16A C17A C18A -179.3(16)
C15A C16A C17A C22A -1(3)
C16 C15 C24 C23 0.2(5)
C16 C17 C18 C19 179.4(5)
C16 C17 C22 C21 -179.2(5)
C16 C17 C22 C23 1.2(7)
C16A C15A C24A C23A 0(2)
C16A C17A C18A C19A 179(2)
C16A C17A C22A C21A -180(2)
C16A C17A C22A C23A 1(4)
C17 C18 C19 C20 -0.1(7)
C17 C22 C23 C24 -0.4(6)
C17A C18A C19A C20A -1(4)
C17A C22A C23A C24A -1(4)
C18 C17 C22 C21 0.2(7)
C18 C17 C22 C23 -179.4(4)
C18 C19 C20 C21 0.0(7)
C18A C17A C22A C21A -1(4)
C18A C17A C22A C23A 180(2)
C18A C19A C20A C21A 1(5)
C19 C20 C21 C22 0.2(7)
C19A C20A C21A C22A -2(5)
C20 C21 C22 C17 -0.3(7)
C20 C21 C22 C23 179.3(4)
C20A C21A C22A C17A 2(5)
C20A C21A C22A C23A -179(3)
C21 C22 C23 C24 -179.9(4)
C21A C22A C23A C24A 180(3)
C22 C17 C18 C19 0.0(8)
C22 C23 C24 C15 -0.3(5)
C22A C17A C18A C19A 1(3)
C22A C23A C24A C15A 1(3)
C24 C15 C16 C17 0.7(6)
C24A C15A C16A C17A 0(3)
O25 S1 N2 C3 -161.02(19)
O25 S1 N2 C6 38.0(2)
O25 S1 C27 C28 -43.2(2)
O25 S1 C27 C32 138.1(2)
O26 S1 N2 C3 -31.4(2)
O26 S1 N2 C6 167.60(18)
O26 S1 C27 C28 -173.5(2)
O26 S1 C27 C32 7.8(3)
C27 S1 N2 C3 84.3(2)
C27 S1 N2 C6 -76.7(2)
C27 C28 C29 C30 -1.1(4)
C28 C27 C32 C31 -0.8(4)
C28 C29 C30 C31 0.0(4)
C28 C29 C30 C33 179.2(3)
C29 C30 C31 C32 0.8(4)
C30 C31 C32 C27 -0.4(4)
C32 C27 C28 C29 1.5(4)
C33 C30 C31 C32 -178.4(3)

loop_
_exptl_oxdiff_crystal_face_indexfrac_h
_exptl_oxdiff_crystal_face_indexfrac_k
_exptl_oxdiff_crystal_face_indexfrac_l
_exptl_oxdiff_crystal_face_x
_exptl_oxdiff_crystal_face_y
_exptl_oxdiff_crystal_face_z
4.9980 -0.0013 -2.0030 0.7033 -0.1432 0.6054
-4.9957 1.9987 -5.9944 -0.2637 0.2146 -0.9845
4.9953 -2.9981 -3.0075 0.6308 -0.5231 0.6134
1.9980 -1.9990 -13.0047 0.7537 -0.5526 -0.2499
-3.9958 2.9980 6.0070 -0.6437 0.5658 -0.3457
0.0062 5.9928 -9.9915 0.6869 0.5081 -0.5334
-0.0062 -5.9928 9.9915 -0.6869 -0.5081 0.5334
-2.0057 -6.9918 -1.0093 -0.4746 -0.8180 -0.2006
-4.0028 -4.9938 -5.0054 -0.4608 -0.6222 -0.6839
-2.9945 3.9957 -9.9927 0.2406 0.3295 -0.9143
-0.0077 -7.9909 3.9882 -0.4944 -0.8733 0.3087
-3.9943 3.9962 -5.9920 -0.0626 0.4337 -0.8802
3.9925 -5.9941 3.9889 0.0745 -0.7150 0.8280
0.0009 0.9989 1.0015 -0.0059 0.1406 0.0261
-0.0009 -0.9989 -1.0015 0.0059 -0.1406 -0.0261
0.0027 1.9969 -14.9977 0.7557 -0.0755 -0.6809
0.0068 6.9919 -4.9898 0.5003 0.7326 -0.3348
3.0013 1.9963 -12.9993 1.0332 -0.0942 -0.1797
-0.0027 -1.9969 14.9977 -0.7557 0.0755 0.6809
-4.9980 0.0013 2.0030 -0.7033 0.1432 -0.6054
-4.9991 -0.9974 5.0016 -0.8780 0.0865 -0.4590
